data_4113835
loop_
_publ_author_name
'Donald J. Darensbourg'
'Jason C. Yarbrough'
'Cesar Ortiz'
'Cindy C. Fang'

_publ_section_title
;
 Comparative Kinetic Studies of the Copolymerization of Cyclohexene Oxide
 and Propylene Oxide with Carbon Dioxide in the Presence of Chromium Salen
 Derivatives. In Situ FTIR Measurements of Copolymer vs Cyclic Carbonate
 Production
;
_journal_name_full 'Journal of the American Chemical Society'
_journal_page_first 7586
_journal_page_last 7591
_journal_paper_doi 10.1021/ja034863e
_journal_volume 125
_journal_year 2003
_chemical_formula_sum 'C125.48 H134.54 Cl2 Cr2 N6 O4'
_chemical_formula_weight 1965.57
_chemical_name_systematic
; 
 ? 
;
_space_group_IT_number 14
_symmetry_cell_setting monoclinic
_symmetry_space_group_name_Hall '-P 2yn'
_symmetry_space_group_name_H-M 'P 1 21/n 1'
_atom_sites_solution_hydrogens geom
_atom_sites_solution_primary direct
_atom_sites_solution_secondary difmap
_audit_creation_method SHELXL-97
_cell_angle_alpha 90.00
_cell_angle_beta 98.579(5)
_cell_angle_gamma 90.00
_cell_formula_units_Z 4
_cell_length_a 22.370(5)
_cell_length_b 20.764(5)
_cell_length_c 23.028(6)
_cell_measurement_temperature 110(2)
_cell_volume 10577(4)
_computing_cell_refinement 'Bruker SMART'
_computing_data_collection 'Bruker SMART'
_computing_data_reduction 'Bruker SAINT'
_computing_molecular_graphics 'Bruker SHELXTL'
_computing_publication_material 'Bruker SHELXTL'
_computing_structure_refinement 'SHELXL-97 (Sheldrick, 1997)'
_computing_structure_solution 'SHELXS-97 (Sheldrick, 1990)'
_diffrn_ambient_temperature 110(2)
_diffrn_measured_fraction_theta_full 0.959
_diffrn_measured_fraction_theta_max 0.959
_diffrn_measurement_device_type 'CCD area detector'
_diffrn_measurement_method 'phi and omega scans'
_diffrn_radiation_monochromator graphite
_diffrn_radiation_source 'fine-focus sealed tube'
_diffrn_radiation_type MoK\a
_diffrn_radiation_wavelength 0.71073
_diffrn_reflns_av_R_equivalents 0.3775
_diffrn_reflns_av_sigmaI/netI 1.1484
_diffrn_reflns_limit_h_max 29
_diffrn_reflns_limit_h_min -23
_diffrn_reflns_limit_k_max 27
_diffrn_reflns_limit_k_min -17
_diffrn_reflns_limit_l_max 30
_diffrn_reflns_limit_l_min -30
_diffrn_reflns_number 60891
_diffrn_reflns_theta_full 28.29
_diffrn_reflns_theta_max 28.29
_diffrn_reflns_theta_min 1.18
_exptl_absorpt_coefficient_mu 0.314
_exptl_absorpt_correction_type none
_exptl_crystal_density_diffrn 1.234
_exptl_crystal_density_meas 0
_exptl_crystal_F_000 4174
_refine_diff_density_max 0.671
_refine_diff_density_min -0.649
_refine_diff_density_rms 0.086
_refine_ls_extinction_method none
_refine_ls_goodness_of_fit_ref 0.661
_refine_ls_hydrogen_treatment mixed
_refine_ls_matrix_type full
_refine_ls_number_parameters 1268
_refine_ls_number_reflns 25216
_refine_ls_number_restraints 141
_refine_ls_restrained_S_all 0.706
_refine_ls_R_factor_all 0.4369
_refine_ls_R_factor_gt 0.0762
_refine_ls_shift/su_max 5.869
_refine_ls_shift/su_mean 0.235
_refine_ls_structure_factor_coef Fsqd
_refine_ls_weighting_details 'calc w=1/[\s^2^(Fo^2^)+(0.0423P)^2^+0.0000P] where P=(Fo^2^+2Fc^2^)/3'
_refine_ls_weighting_scheme calc
_refine_ls_wR_factor_gt 0.1442
_refine_ls_wR_factor_ref 0.2310
_reflns_number_gt 3503
_reflns_number_total 25216
_reflns_threshold_expression >2sigma(I)
_cod_data_source_file ja034863esi20030225_030829.cif
_cod_data_source_block com
_cod_database_code 4113835

loop_
_symmetry_equiv_pos_as_xyz
'x, y, z'
'-x+1/2, y+1/2, -z+1/2'
'-x, -y, -z'
'x-1/2, -y-1/2, z-1/2'

loop_
_atom_site_label
_atom_site_type_symbol
_atom_site_fract_x
_atom_site_fract_y
_atom_site_fract_z
_atom_site_U_iso_or_equiv
_atom_site_adp_type
_atom_site_occupancy
_atom_site_symmetry_multiplicity
_atom_site_calc_flag
_atom_site_refinement_flags
Cr1A Cr 0.74014(7) 0.35098(9) 0.66648(7) 0.0196(5) Uani 1 1 d .
Cr1B Cr 0.73764(7) 0.84718(9) 0.33935(7) 0.0192(5) Uani 1 1 d .
Cl1A Cl 0.74883(13) 0.32785(14) 0.56977(12) 0.0298(8) Uani 1 1 d .
Cl1B Cl 0.74648(12) 0.88052(13) 0.43624(12) 0.0272(8) Uani 1 1 d .
N1A N 0.7552(4) 0.2517(5) 0.6829(4) 0.023(2) Uani 1 1 d .
N2A N 0.8345(4) 0.3671(4) 0.6830(4) 0.020(2) Uani 1 1 d .
N3A N 0.6471(4) 0.3357(4) 0.6530(4) 0.019(2) Uani 1 1 d .
N1B N 0.7409(4) 0.9462(4) 0.3188(4) 0.023(2) Uani 1 1 d .
N2B N 0.8321(4) 0.8424(5) 0.3474(3) 0.019(2) Uani 1 1 d .
N3B N 0.6436(4) 0.8517(4) 0.3297(4) 0.015(2) Uani 1 1 d .
O1A O 0.7254(3) 0.4409(3) 0.6526(3) 0.0205(19) Uani 1 1 d .
O2A O 0.7337(3) 0.3667(3) 0.7487(3) 0.0225(19) Uani 1 1 d .
O1B O 0.7342(3) 0.7580(3) 0.3574(3) 0.0213(19) Uani 1 1 d .
O2B O 0.7316(3) 0.8238(3) 0.2571(3) 0.0176(18) Uani 1 1 d .
C1A C 0.7699(5) 0.2004(6) 0.6871(5) 0.032(3) Uani 1 1 d .
C2A C 0.7901(5) 0.1330(5) 0.6942(5) 0.053(4) Uani 1 1 d .
H2A1 H 0.8293 0.1315 0.7178 0.079 Uiso 1 1 calc R
H2A2 H 0.7924 0.1147 0.6563 0.079 Uiso 1 1 calc R
H2A3 H 0.7618 0.1090 0.7131 0.079 Uiso 1 1 calc R
C3A C 0.8580(5) 0.4236(6) 0.6834(4) 0.027(3) Uani 1 1 d .
H3A H 0.8998 0.4259 0.6926 0.032 Uiso 1 1 calc R
C4A C 0.8259(5) 0.4851(5) 0.6710(5) 0.023(3) Uani 1 1 d .
C5A C 0.8638(5) 0.5400(6) 0.6726(5) 0.042(4) Uani 1 1 d .
H5A H 0.9056 0.5354 0.6818 0.051 Uiso 1 1 calc R
C6A C 0.8382(5) 0.6013(5) 0.6603(5) 0.032(3) Uani 1 1 d .
H6A H 0.8624 0.6378 0.6613 0.038 Uiso 1 1 calc R
C7A C 0.7779(5) 0.6054(5) 0.6471(5) 0.026(3) Uani 1 1 d .
H7A H 0.7614 0.6461 0.6392 0.031 Uiso 1 1 calc R
C8A C 0.7375(5) 0.5532(6) 0.6443(5) 0.024(3) Uani 1 1 d .
C9A C 0.7623(5) 0.4914(6) 0.6569(5) 0.022(3) Uani 1 1 d .
C10A C 0.8783(5) 0.3133(5) 0.6871(5) 0.022(3) Uani 1 1 d .
C11A C 0.8899(5) 0.2786(6) 0.7391(4) 0.024(3) Uani 1 1 d .
C12A C 0.9263(5) 0.2232(5) 0.7406(5) 0.030(3) Uani 1 1 d .
H12A H 0.9342 0.1984 0.7745 0.035 Uiso 1 1 calc R
C13A C 0.9499(6) 0.2063(7) 0.6911(5) 0.055(4) Uani 1 1 d .
H13A H 0.9721 0.1684 0.6916 0.066 Uiso 1 1 calc R
C14A C 0.9419(5) 0.2437(6) 0.6396(5) 0.039(4) Uani 1 1 d .
H14A H 0.9611 0.2324 0.6080 0.047 Uiso 1 1 calc R
C15A C 0.9052(5) 0.2972(6) 0.6366(5) 0.032(3) Uani 1 1 d .
C16A C 0.9021(5) 0.3424(6) 0.5832(5) 0.034(3) Uani 1 1 d .
H16A H 0.8679 0.3719 0.5835 0.041 Uiso 1 1 calc R
C17A C 0.8927(5) 0.3050(6) 0.5248(5) 0.045(4) Uani 1 1 d .
H17D H 0.9282 0.2801 0.5215 0.067 Uiso 1 1 calc R
H17E H 0.8854 0.3347 0.4926 0.067 Uiso 1 1 calc R
H17F H 0.8586 0.2767 0.5238 0.067 Uiso 1 1 calc R
C18A C 0.9613(5) 0.3830(6) 0.5880(5) 0.048(4) Uani 1 1 d .
H18D H 0.9949 0.3550 0.5850 0.072 Uiso 1 1 calc R
H18E H 0.9678 0.4048 0.6252 0.072 Uiso 1 1 calc R
H18F H 0.9576 0.4141 0.5568 0.072 Uiso 1 1 calc R
C19A C 0.8701(5) 0.3016(5) 0.7962(5) 0.030(3) Uani 1 1 d .
H19A H 0.8461 0.3409 0.7878 0.036 Uiso 1 1 calc R
C20A C 0.8309(5) 0.2517(6) 0.8238(5) 0.042(4) Uani 1 1 d .
H20D H 0.7931 0.2461 0.7985 0.063 Uiso 1 1 calc R
H20E H 0.8234 0.2670 0.8614 0.063 Uiso 1 1 calc R
H20F H 0.8518 0.2113 0.8286 0.063 Uiso 1 1 calc R
C21A C 0.9271(5) 0.3187(6) 0.8418(5) 0.047(4) Uani 1 1 d .
H21D H 0.9525 0.2813 0.8489 0.071 Uiso 1 1 calc R
H21E H 0.9146 0.3324 0.8779 0.071 Uiso 1 1 calc R
H21F H 0.9492 0.3527 0.8265 0.071 Uiso 1 1 calc R
C22A C 0.6722(5) 0.5664(5) 0.6318(5) 0.025(3) Uani 1 1 d .
C23A C 0.6334(5) 0.5450(5) 0.6720(5) 0.021(3) Uani 1 1 d .
H23A H 0.6487 0.5186 0.7033 0.025 Uiso 1 1 calc R
C24A C 0.5734(5) 0.5634(5) 0.6647(5) 0.024(3) Uani 1 1 d .
H24A H 0.5486 0.5503 0.6915 0.029 Uiso 1 1 calc R
C25A C 0.5508(5) 0.6011(5) 0.6176(5) 0.027(3) Uani 1 1 d .
H25A H 0.5104 0.6135 0.6132 0.032 Uiso 1 1 calc R
C26A C 0.5861(5) 0.6213(5) 0.5761(5) 0.030(3) Uani 1 1 d .
H26A H 0.5699 0.6458 0.5437 0.036 Uiso 1 1 calc R
C27A C 0.6470(5) 0.6033(5) 0.5851(5) 0.026(3) Uani 1 1 d .
H27A H 0.6715 0.6170 0.5582 0.031 Uiso 1 1 calc R
C28A C 0.6103(5) 0.3602(5) 0.6866(5) 0.026(3) Uani 1 1 d .
H28A H 0.5690 0.3541 0.6753 0.032 Uiso 1 1 calc R
C29A C 0.6291(5) 0.3957(5) 0.7395(5) 0.020(3) Uani 1 1 d .
C30A C 0.5831(5) 0.4262(5) 0.7644(5) 0.030(3) Uani 1 1 d .
H30A H 0.5431 0.4224 0.7465 0.036 Uiso 1 1 calc R
C31A C 0.5967(5) 0.4621(5) 0.8157(5) 0.028(3) Uani 1 1 d .
H31A H 0.5657 0.4819 0.8317 0.034 Uiso 1 1 calc R
C32A C 0.6543(5) 0.4687(5) 0.8426(5) 0.028(3) Uani 1 1 d .
H32A H 0.6625 0.4946 0.8757 0.034 Uiso 1 1 calc R
C33A C 0.7026(5) 0.4362(6) 0.8208(5) 0.027(2) Uani 1 1 d .
C34A C 0.6908(5) 0.3998(6) 0.7683(5) 0.027(2) Uani 1 1 d .
C35A C 0.6152(5) 0.2995(6) 0.6038(5) 0.020(3) Uani 1 1 d .
C36A C 0.5973(5) 0.3312(6) 0.5485(5) 0.027(3) Uani 1 1 d .
C37A C 0.5666(5) 0.2976(6) 0.5010(5) 0.027(3) Uani 1 1 d .
H37A H 0.5539 0.3180 0.4654 0.033 Uiso 1 1 calc R
C38A C 0.5551(5) 0.2304(6) 0.5088(5) 0.033(3) Uani 1 1 d .
H38A H 0.5362 0.2066 0.4770 0.039 Uiso 1 1 calc R
C39A C 0.5717(5) 0.1994(6) 0.5632(5) 0.032(3) Uani 1 1 d .
H39A H 0.5626 0.1561 0.5674 0.038 Uiso 1 1 calc R
C40A C 0.6023(5) 0.2346(5) 0.6115(5) 0.021(3) Uani 1 1 d .
C41A C 0.6131(5) 0.2014(5) 0.6718(5) 0.023(3) Uani 1 1 d .
H41A H 0.6453 0.2242 0.6974 0.028 Uiso 1 1 calc R
C42A C 0.6312(5) 0.1325(5) 0.6662(5) 0.046(4) Uani 1 1 d .
H42D H 0.5958 0.1069 0.6541 0.069 Uiso 1 1 calc R
H42E H 0.6512 0.1173 0.7035 0.069 Uiso 1 1 calc R
H42F H 0.6580 0.1291 0.6375 0.069 Uiso 1 1 calc R
C43A C 0.5546(5) 0.2025(5) 0.7001(4) 0.037(3) Uani 1 1 d .
H43D H 0.5217 0.1853 0.6730 0.055 Uiso 1 1 calc R
H43E H 0.5455 0.2460 0.7099 0.055 Uiso 1 1 calc R
H43F H 0.5602 0.1768 0.7352 0.055 Uiso 1 1 calc R
C44A C 0.6099(5) 0.4029(5) 0.5422(5) 0.030(3) Uani 1 1 d .
H44A H 0.6406 0.4159 0.5750 0.036 Uiso 1 1 calc R
C45A C 0.6340(5) 0.4180(6) 0.4847(5) 0.046(4) Uani 1 1 d .
H45D H 0.6021 0.4129 0.4522 0.069 Uiso 1 1 calc R
H45E H 0.6665 0.3891 0.4802 0.069 Uiso 1 1 calc R
H45F H 0.6485 0.4616 0.4857 0.069 Uiso 1 1 calc R
C46A C 0.5526(5) 0.4417(5) 0.5454(5) 0.036(3) Uani 1 1 d .
H46D H 0.5225 0.4306 0.5128 0.054 Uiso 1 1 calc R
H46E H 0.5616 0.4868 0.5440 0.054 Uiso 1 1 calc R
H46F H 0.5378 0.4321 0.5815 0.054 Uiso 1 1 calc R
C47A C 0.7649(5) 0.4431(5) 0.8525(6) 0.032(3) Uani 1 1 d .
C48A C 0.8115(5) 0.4618(5) 0.8214(5) 0.025(3) Uani 1 1 d .
H48A H 0.8037 0.4679 0.7810 0.030 Uiso 1 1 calc R
C49A C 0.8705(6) 0.4712(5) 0.8525(6) 0.037(3) Uani 1 1 d .
H49A H 0.9025 0.4813 0.8327 0.044 Uiso 1 1 calc R
C50A C 0.8791(6) 0.4651(5) 0.9127(5) 0.031(3) Uani 1 1 d .
H50A H 0.9173 0.4727 0.9336 0.037 Uiso 1 1 calc R
C51A C 0.8337(5) 0.4483(5) 0.9423(5) 0.032(3) Uani 1 1 d .
H51A H 0.8408 0.4456 0.9830 0.039 Uiso 1 1 calc R
C52A C 0.7780(5) 0.4354(5) 0.9128(5) 0.029(3) Uani 1 1 d .
H52A H 0.7479 0.4212 0.9335 0.035 Uiso 1 1 calc R
C1B C 0.7499(5) 0.9985(6) 0.3158(5) 0.029(3) Uani 1 1 d .
C2B C 0.7654(5) 1.0679(5) 0.3096(5) 0.038(4) Uani 1 1 d .
H2B1 H 0.8048 1.0714 0.2982 0.057 Uiso 1 1 calc R
H2B2 H 0.7652 1.0895 0.3465 0.057 Uiso 1 1 calc R
H2B3 H 0.7361 1.0876 0.2802 0.057 Uiso 1 1 calc R
C3B C 0.8609(5) 0.7877(6) 0.3496(4) 0.027(3) Uani 1 1 d .
H3B H 0.9025 0.7898 0.3495 0.032 Uiso 1 1 calc R
C4B C 0.8353(5) 0.7241(5) 0.3520(5) 0.022(3) Uani 1 1 d .
C5B C 0.8773(5) 0.6725(6) 0.3507(5) 0.033(3) Uani 1 1 d .
H5B H 0.9174 0.6816 0.3476 0.040 Uiso 1 1 calc R
C6B C 0.8595(5) 0.6104(6) 0.3541(5) 0.035(3) Uani 1 1 d .
H6B H 0.8875 0.5771 0.3555 0.042 Uiso 1 1 calc R
C7B C 0.7996(5) 0.5974(6) 0.3555(5) 0.029(3) Uani 1 1 d .
H7B H 0.7877 0.5545 0.3568 0.035 Uiso 1 1 calc R
C8B C 0.7545(5) 0.6461(6) 0.3552(5) 0.026(3) Uani 1 1 d .
C9B C 0.7746(5) 0.7108(5) 0.3547(5) 0.022(3) Uani 1 1 d .
C10B C 0.8721(5) 0.8993(5) 0.3514(5) 0.021(3) Uani 1 1 d .
C11B C 0.8785(4) 0.9312(5) 0.3000(5) 0.022(3) Uani 1 1 d .
C12B C 0.9123(5) 0.9893(5) 0.3051(5) 0.027(3) Uani 1 1 d .
H12B H 0.9180 1.0122 0.2716 0.032 Uiso 1 1 calc R
C13B C 0.9372(5) 1.0119(5) 0.3611(5) 0.030(3) Uani 1 1 d .
H13B H 0.9570 1.0514 0.3648 0.036 Uiso 1 1 calc R
C14B C 0.9326(5) 0.9760(6) 0.4107(5) 0.029(3) Uani 1 1 d .
H14B H 0.9518 0.9903 0.4470 0.035 Uiso 1 1 calc R
C15B C 0.9005(5) 0.9201(5) 0.4074(5) 0.018(3) Uani 1 1 d .
C16B C 0.9019(5) 0.8791(6) 0.4620(5) 0.031(3) Uani 1 1 d .
H16B H 0.8700 0.8466 0.4537 0.038 Uiso 1 1 calc R
C17B C 0.8903(5) 0.9166(5) 0.5165(5) 0.037(3) Uani 1 1 d .
H17A H 0.9230 0.9460 0.5280 0.055 Uiso 1 1 calc R
H17B H 0.8875 0.8870 0.5481 0.055 Uiso 1 1 calc R
H17C H 0.8531 0.9401 0.5077 0.055 Uiso 1 1 calc R
C18B C 0.9622(4) 0.8436(6) 0.4757(5) 0.038(3) Uani 1 1 d .
H18A H 0.9644 0.8108 0.4468 0.057 Uiso 1 1 calc R
H18B H 0.9653 0.8242 0.5139 0.057 Uiso 1 1 calc R
H18C H 0.9948 0.8736 0.4752 0.057 Uiso 1 1 calc R
C19B C 0.8555(5) 0.9049(6) 0.2387(5) 0.029(3) Uani 1 1 d .
H19B H 0.8316 0.8661 0.2430 0.035 Uiso 1 1 calc R
C20B C 0.9095(5) 0.8862(6) 0.2075(5) 0.045(4) Uani 1 1 d .
H20A H 0.8949 0.8732 0.1679 0.067 Uiso 1 1 calc R
H20B H 0.9313 0.8512 0.2282 0.067 Uiso 1 1 calc R
H20C H 0.9360 0.9225 0.2070 0.067 Uiso 1 1 calc R
C21B C 0.8166(4) 0.9517(6) 0.1987(5) 0.038(4) Uani 1 1 d .
H21A H 0.7785 0.9574 0.2124 0.057 Uiso 1 1 calc R
H21B H 0.8099 0.9349 0.1594 0.057 Uiso 1 1 calc R
H21C H 0.8369 0.9925 0.1989 0.057 Uiso 1 1 calc R
C22B C 0.6913(5) 0.6273(5) 0.3544(5) 0.025(3) Uani 1 1 d .
C23B C 0.6727(5) 0.5908(5) 0.3987(5) 0.032(3) Uani 1 1 d .
H23B H 0.7001 0.5824 0.4323 0.039 Uiso 1 1 calc R
C24B C 0.6146(5) 0.5664(5) 0.3948(5) 0.029(3) Uani 1 1 d .
H24B H 0.6034 0.5402 0.4241 0.035 Uiso 1 1 calc R
C25B C 0.5738(5) 0.5826(5) 0.3456(5) 0.032(3) Uani 1 1 d .
H25B H 0.5344 0.5670 0.3418 0.038 Uiso 1 1 calc R
C26B C 0.5904(5) 0.6209(5) 0.3025(5) 0.030(3) Uani 1 1 d .
H26B H 0.5618 0.6319 0.2704 0.036 Uiso 1 1 calc R
C27B C 0.6483(5) 0.6434(5) 0.3055(5) 0.023(3) Uani 1 1 d .
H27B H 0.6591 0.6690 0.2757 0.028 Uiso 1 1 calc R
C28B C 0.6103(5) 0.8237(5) 0.2843(5) 0.020(3) Uani 1 1 d .
H28B H 0.5687 0.8267 0.2838 0.024 Uiso 1 1 calc R
C29B C 0.6283(5) 0.7901(5) 0.2367(5) 0.027(3) Uani 1 1 d .
C30B C 0.5823(5) 0.7567(5) 0.1991(5) 0.025(3) Uani 1 1 d .
H30B H 0.5428 0.7573 0.2074 0.030 Uiso 1 1 calc R
C31B C 0.5954(5) 0.7233(6) 0.1504(5) 0.036(4) Uani 1 1 d .
H31B H 0.5653 0.7013 0.1260 0.044 Uiso 1 1 calc R
C32B C 0.6548(5) 0.7237(5) 0.1391(5) 0.025(3) Uani 1 1 d .
H32B H 0.6635 0.7014 0.1063 0.029 Uiso 1 1 calc R
C33B C 0.7017(5) 0.7554(5) 0.1740(5) 0.021(3) Uani 1 1 d .
C34B C 0.6898(5) 0.7891(5) 0.2251(5) 0.025(3) Uani 1 1 d .
C35B C 0.6081(4) 0.8830(5) 0.3669(5) 0.014(3) Uani 1 1 d .
C36B C 0.5971(4) 0.8532(5) 0.4199(5) 0.022(3) Uani 1 1 d .
C37B C 0.5611(4) 0.8831(5) 0.4560(5) 0.020(3) Uani 1 1 d .
H37B H 0.5561 0.8644 0.4917 0.024 Uiso 1 1 calc R
C38B C 0.5331(5) 0.9398(5) 0.4392(5) 0.026(3) Uani 1 1 d .
H38B H 0.5067 0.9576 0.4624 0.031 Uiso 1 1 calc R
C39B C 0.5428(4) 0.9718(5) 0.3885(5) 0.025(3) Uani 1 1 d .
H39B H 0.5246 1.0114 0.3788 0.030 Uiso 1 1 calc R
C40B C 0.5810(5) 0.9429(6) 0.3518(5) 0.022(3) Uani 1 1 d .
C41B C 0.5868(5) 0.9762(5) 0.2940(5) 0.029(3) Uani 1 1 d .
H41B H 0.6193 0.9552 0.2768 0.035 Uiso 1 1 calc R
C42B C 0.6027(5) 1.0503(5) 0.3028(5) 0.040(4) Uani 1 1 d .
H42A H 0.5693 1.0723 0.3157 0.061 Uiso 1 1 calc R
H42B H 0.6103 1.0683 0.2663 0.061 Uiso 1 1 calc R
H42C H 0.6380 1.0550 0.3318 0.061 Uiso 1 1 calc R
C43B C 0.5274(5) 0.9708(5) 0.2500(5) 0.030(3) Uani 1 1 d .
H43A H 0.5290 0.9331 0.2261 0.045 Uiso 1 1 calc R
H43B H 0.5228 1.0083 0.2254 0.045 Uiso 1 1 calc R
H43C H 0.4937 0.9676 0.2713 0.045 Uiso 1 1 calc R
C44B C 0.6237(5) 0.7846(5) 0.4354(5) 0.023(3) Uani 1 1 d .
H44B H 0.6591 0.7787 0.4156 0.028 Uiso 1 1 calc R
C45B C 0.6437(5) 0.7757(5) 0.5019(4) 0.029(3) Uani 1 1 d .
H45A H 0.6106 0.7859 0.5225 0.044 Uiso 1 1 calc R
H45B H 0.6771 0.8039 0.5149 0.044 Uiso 1 1 calc R
H45C H 0.6559 0.7319 0.5098 0.044 Uiso 1 1 calc R
C46B C 0.5770(4) 0.7346(5) 0.4121(5) 0.034(3) Uani 1 1 d .
H46A H 0.5934 0.6923 0.4203 0.052 Uiso 1 1 calc R
H46B H 0.5661 0.7400 0.3705 0.052 Uiso 1 1 calc R
H46C H 0.5417 0.7399 0.4308 0.052 Uiso 1 1 calc R
C47B C 0.7637(5) 0.7515(5) 0.1597(5) 0.027(3) Uani 1 1 d .
C48B C 0.7738(5) 0.7648(6) 0.1017(5) 0.034(4) Uani 1 1 d .
H48B H 0.7421 0.7795 0.0740 0.041 Uiso 1 1 calc R
C49B C 0.8295(5) 0.7561(6) 0.0863(5) 0.035(3) Uani 1 1 d .
H49B H 0.8354 0.7647 0.0479 0.043 Uiso 1 1 calc R
C50B C 0.8777(5) 0.7347(5) 0.1264(5) 0.034(3) Uani 1 1 d .
H50B H 0.9154 0.7292 0.1147 0.041 Uiso 1 1 calc R
C51B C 0.8701(5) 0.7208(5) 0.1866(5) 0.034(3) Uani 1 1 d .
H51B H 0.9020 0.7070 0.2144 0.041 Uiso 1 1 calc R
C52B C 0.8127(5) 0.7293(5) 0.2001(5) 0.029(3) Uani 1 1 d .
H52B H 0.8059 0.7199 0.2381 0.034 Uiso 1 1 calc R
C1S C 0.9187(11) 0.6900(14) 0.5452(12) 0.25(3) Uani 1.035(5) 1 d PD
C2S C 0.9122(12) 0.7412(13) 0.6099(10) 0.15(3) Uani 1.035(5) 1 d PD
H2S H 0.9461 0.7451 0.6385 0.175 Uiso 1.035(5) 1 calc PR
C3S C 0.8614(14) 0.7733(13) 0.6183(11) 0.21(2) Uani 1.035(5) 1 d PD
H3S H 0.8588 0.7973 0.6519 0.251 Uiso 1.035(5) 1 calc PR
C4S C 0.8161(13) 0.767(2) 0.5748(18) 0.37(3) Uani 1.035(5) 1 d PD
H4S H 0.7806 0.7906 0.5757 0.439 Uiso 1.035(5) 1 calc PR
C5S C 0.8209(14) 0.729(2) 0.5303(16) 0.27(3) Uani 1.035(5) 1 d PD
H5S H 0.7870 0.7260 0.5018 0.327 Uiso 1.035(5) 1 calc PR
C6S C 0.8648(13) 0.6974(13) 0.5220(9) 0.30(2) Uani 1.035(5) 1 d PD
H6S H 0.8556 0.6712 0.4891 0.356 Uiso 1.035(5) 1 calc PR
C7S C 0.9700(10) 0.6614(12) 0.5633(14) 0.33(2) Uani 1.035(5) 1 d PD
H7S1 H 0.9927 0.6864 0.5941 0.498 Uiso 1.035(5) 1 calc PR
H7S2 H 0.9927 0.6575 0.5312 0.498 Uiso 1.035(5) 1 calc PR
H7S3 H 0.9625 0.6194 0.5779 0.498 Uiso 1.035(5) 1 calc PR
C8S C 0.8464(7) 0.4788(7) 0.4729(6) 0.081(3) Uani 1 1 d DU
C9S C 0.9062(7) 0.4941(7) 0.4656(6) 0.080(3) Uani 1 1 d DU
H9S H 0.9288 0.5238 0.4899 0.096 Uiso 1 1 calc R
C10S C 0.9316(8) 0.4615(6) 0.4183(6) 0.080(3) Uani 1 1 d DU
H10S H 0.9719 0.4674 0.4141 0.096 Uiso 1 1 calc R
C11S C 0.8946(7) 0.4215(7) 0.3798(7) 0.077(3) Uani 1 1 d DU
H11S H 0.9095 0.4020 0.3485 0.093 Uiso 1 1 calc R
C12S C 0.8352(7) 0.4109(7) 0.3885(6) 0.077(3) Uani 1 1 d DU
H12S H 0.8113 0.3827 0.3636 0.093 Uiso 1 1 calc R
C13S C 0.8103(7) 0.4412(6) 0.4333(6) 0.079(3) Uani 1 1 d DU
H13S H 0.7696 0.4361 0.4362 0.095 Uiso 1 1 calc R
C14S C 0.8190(7) 0.5110(6) 0.5191(5) 0.095(4) Uani 1 1 d DU
H14C H 0.7998 0.5501 0.5038 0.143 Uiso 1 1 calc R
H14D H 0.8497 0.5208 0.5516 0.143 Uiso 1 1 calc R
H14E H 0.7894 0.4830 0.5320 0.143 Uiso 1 1 calc R
C15S C 0.7151(7) 0.0995(9) 0.4926(8) 0.170(6) Uani 1.035(5) 1 d PDU
C16S C 0.7569(8) 0.0582(7) 0.4692(8) 0.168(6) Uani 1.035(5) 1 d PDU
H16S H 0.7439 0.0231 0.4455 0.201 Uiso 1.035(5) 1 calc PR
C17S C 0.8166(8) 0.0730(8) 0.4833(8) 0.174(6) Uani 1.035(5) 1 d PDU
H17S H 0.8434 0.0475 0.4664 0.209 Uiso 1.035(5) 1 calc PR
C18S C 0.8410(7) 0.1199(8) 0.5187(7) 0.171(6) Uani 1.035(5) 1 d PDU
H18S H 0.8826 0.1258 0.5274 0.205 Uiso 1.035(5) 1 calc PR
C19S C 0.7977(8) 0.1619(8) 0.5430(8) 0.168(6) Uani 1.035(5) 1 d PDU
H19S H 0.8113 0.1951 0.5687 0.202 Uiso 1.035(5) 1 calc PR
C20S C 0.7372(7) 0.1510(8) 0.5272(8) 0.164(6) Uani 1.035(5) 1 d PDU
H20S H 0.7099 0.1794 0.5401 0.196 Uiso 1.035(5) 1 calc PR
C21S C 0.6546(7) 0.0863(9) 0.4756(9) 0.192(8) Uani 1.035(5) 1 d PDU
H21G H 0.6371 0.0720 0.5089 0.288 Uiso 1.035(5) 1 calc PR
H21H H 0.6503 0.0532 0.4462 0.288 Uiso 1.035(5) 1 calc PR
H21I H 0.6342 0.1246 0.4597 0.288 Uiso 1.035(5) 1 calc PR

loop_
_atom_site_aniso_label
_atom_site_aniso_U_11
_atom_site_aniso_U_22
_atom_site_aniso_U_33
_atom_site_aniso_U_23
_atom_site_aniso_U_13
_atom_site_aniso_U_12
Cr1A 0.0151(11) 0.0236(12) 0.0202(11) 0.0030(10) 0.0030(9) 0.0040(9)
Cr1B 0.0170(11) 0.0200(12) 0.0215(11) 0.0005(10) 0.0056(9) 0.0014(9)
Cl1A 0.0260(18) 0.045(2) 0.0195(17) 0.0052(15) 0.0068(15) 0.0094(16)
Cl1B 0.0249(18) 0.0334(19) 0.0245(18) -0.0042(15) 0.0077(15) -0.0029(15)
N1A 0.023(6) 0.028(6) 0.015(6) 0.005(5) -0.001(5) 0.006(5)
N2A 0.013(6) 0.024(6) 0.020(6) 0.008(5) -0.003(4) -0.002(5)
N3A 0.015(6) 0.024(6) 0.018(5) 0.007(5) 0.001(5) -0.005(5)
N1B 0.027(6) 0.018(6) 0.025(6) 0.007(5) 0.007(5) -0.002(5)
N2B 0.011(5) 0.028(6) 0.018(5) 0.007(5) 0.003(4) 0.002(5)
N3B 0.013(5) 0.018(5) 0.017(5) 0.000(5) 0.012(4) 0.006(4)
O1A 0.018(5) 0.010(4) 0.032(5) 0.009(4) 0.001(4) 0.010(4)
O2A 0.019(5) 0.031(5) 0.018(4) 0.002(4) 0.005(4) 0.003(4)
O1B 0.024(5) 0.006(4) 0.035(5) 0.005(4) 0.008(4) 0.000(4)
O2B 0.024(5) 0.018(5) 0.012(4) 0.007(4) 0.005(4) 0.003(4)
C1A 0.021(8) 0.027(8) 0.045(9) -0.004(7) -0.007(7) 0.001(7)
C2A 0.047(9) 0.044(10) 0.057(10) 0.017(8) -0.025(8) 0.011(7)
C3A 0.033(8) 0.033(8) 0.012(7) 0.011(6) -0.004(6) 0.017(7)
C4A 0.020(7) 0.028(8) 0.023(7) 0.008(6) 0.010(6) 0.008(6)
C5A 0.017(7) 0.057(10) 0.052(10) 0.026(8) 0.004(7) -0.001(7)
C6A 0.030(8) 0.015(7) 0.049(9) 0.009(7) 0.000(7) -0.001(6)
C7A 0.019(7) 0.016(7) 0.044(8) 0.011(6) 0.012(7) 0.008(6)
C8A 0.030(8) 0.023(8) 0.020(7) 0.008(6) 0.005(6) 0.012(6)
C9A 0.024(8) 0.022(8) 0.021(7) 0.009(6) 0.004(6) 0.002(6)
C10A 0.015(7) 0.022(8) 0.027(7) 0.010(6) -0.001(6) 0.002(6)
C11A 0.014(7) 0.048(9) 0.008(6) -0.001(6) -0.001(5) 0.001(6)
C12A 0.024(8) 0.038(9) 0.025(8) 0.009(7) -0.002(6) 0.012(6)
C13A 0.059(10) 0.067(11) 0.036(9) -0.005(8) 0.000(8) 0.046(8)
C14A 0.023(8) 0.059(10) 0.036(9) 0.012(8) 0.010(7) 0.021(7)
C15A 0.025(8) 0.044(9) 0.025(8) 0.002(7) -0.002(6) 0.005(7)
C16A 0.036(8) 0.045(9) 0.021(7) 0.021(7) 0.005(6) 0.013(7)
C17A 0.052(10) 0.067(10) 0.017(7) 0.015(7) 0.011(7) 0.019(8)
C18A 0.022(8) 0.071(11) 0.053(9) 0.033(8) 0.013(7) 0.013(7)
C19A 0.031(8) 0.028(8) 0.029(8) 0.005(6) -0.007(7) 0.005(6)
C20A 0.053(9) 0.057(9) 0.019(7) -0.002(7) 0.016(7) -0.013(8)
C21A 0.040(9) 0.061(10) 0.038(9) -0.003(8) -0.005(7) -0.014(7)
C22A 0.021(7) 0.015(7) 0.038(8) -0.011(6) 0.004(7) 0.003(6)
C23A 0.022(7) 0.017(7) 0.025(7) -0.001(6) 0.006(6) 0.002(6)
C24A 0.017(7) 0.022(7) 0.035(8) 0.002(6) 0.005(6) -0.004(6)
C25A 0.011(7) 0.029(8) 0.035(8) -0.012(7) -0.012(6) 0.005(6)
C26A 0.023(8) 0.024(8) 0.039(8) -0.007(6) -0.013(7) -0.003(6)
C27A 0.031(8) 0.026(8) 0.018(7) 0.006(6) 0.002(6) -0.002(6)
C28A 0.025(7) 0.037(9) 0.020(7) 0.011(6) 0.012(6) -0.004(6)
C29A 0.004(6) 0.034(8) 0.024(7) 0.006(6) 0.007(6) 0.006(5)
C30A 0.016(7) 0.049(9) 0.026(8) 0.010(7) 0.006(6) 0.005(6)
C31A 0.031(8) 0.041(9) 0.017(7) 0.002(6) 0.014(6) 0.010(6)
C32A 0.012(7) 0.048(9) 0.029(8) -0.002(7) 0.014(6) 0.004(6)
C33A 0.010(4) 0.037(6) 0.030(6) 0.016(5) -0.009(4) -0.008(4)
C34A 0.010(4) 0.037(6) 0.030(6) 0.016(5) -0.009(4) -0.008(4)
C35A 0.019(7) 0.030(8) 0.012(7) 0.000(6) 0.003(6) 0.007(6)
C36A 0.013(7) 0.042(9) 0.025(7) 0.003(7) 0.002(6) 0.016(6)
C37A 0.015(7) 0.045(9) 0.021(7) -0.017(7) 0.002(6) 0.005(6)
C38A 0.007(7) 0.062(11) 0.029(8) -0.009(7) 0.001(6) -0.004(6)
C39A 0.034(8) 0.028(8) 0.037(8) -0.002(7) 0.017(7) 0.010(7)
C40A 0.018(7) 0.023(8) 0.022(7) -0.004(6) 0.009(6) -0.003(6)
C41A 0.026(7) 0.019(7) 0.025(7) 0.000(6) 0.007(6) -0.005(6)
C42A 0.055(10) 0.017(8) 0.063(10) 0.002(7) 0.001(8) 0.016(7)
C43A 0.036(8) 0.055(9) 0.019(7) -0.001(7) 0.005(7) -0.017(7)
C44A 0.029(8) 0.037(9) 0.023(8) -0.007(6) -0.005(6) -0.003(7)
C45A 0.033(9) 0.069(11) 0.033(9) 0.002(8) -0.006(7) -0.001(7)
C46A 0.033(8) 0.022(8) 0.050(9) -0.007(7) -0.006(7) -0.006(6)
C47A 0.017(8) 0.023(8) 0.060(10) -0.003(7) 0.014(7) -0.010(6)
C48A 0.008(7) 0.042(9) 0.025(7) -0.005(6) 0.001(6) -0.005(6)
C49A 0.042(9) 0.019(8) 0.050(10) -0.002(7) 0.010(8) 0.003(6)
C50A 0.047(9) 0.025(8) 0.016(7) -0.003(6) -0.013(7) -0.001(7)
C51A 0.041(9) 0.024(8) 0.032(8) 0.002(7) 0.007(7) -0.001(7)
C52A 0.027(8) 0.040(9) 0.020(8) 0.001(7) -0.001(7) 0.005(6)
C1B 0.043(9) 0.025(8) 0.021(7) 0.002(6) 0.010(6) 0.000(7)
C2B 0.052(9) 0.017(8) 0.047(9) -0.001(7) 0.013(8) -0.009(7)
C3B 0.034(8) 0.038(9) 0.009(7) 0.009(6) 0.005(6) 0.008(7)
C4B 0.022(7) 0.023(8) 0.021(7) 0.003(6) 0.004(6) -0.002(6)
C5B 0.034(8) 0.028(8) 0.038(8) -0.002(7) 0.009(7) 0.010(7)
C6B 0.030(8) 0.023(8) 0.052(9) -0.004(7) 0.003(7) 0.005(6)
C7B 0.027(8) 0.030(8) 0.028(8) 0.010(6) -0.003(7) -0.002(7)
C8B 0.027(7) 0.020(8) 0.031(8) 0.006(6) 0.004(6) -0.003(6)
C9B 0.026(8) 0.020(8) 0.018(7) 0.007(6) -0.004(6) 0.002(6)
C10B 0.019(7) 0.016(7) 0.032(8) 0.004(6) 0.015(6) -0.005(6)
C11B 0.006(6) 0.028(8) 0.034(8) -0.011(6) 0.008(6) 0.002(6)
C12B 0.013(7) 0.020(7) 0.047(9) 0.010(7) 0.002(6) 0.008(6)
C13B 0.021(7) 0.021(8) 0.048(9) -0.012(7) 0.009(7) -0.009(6)
C14B 0.024(8) 0.048(9) 0.017(7) 0.001(7) 0.006(6) -0.001(7)
C15B 0.027(7) 0.017(7) 0.013(7) 0.003(6) 0.011(6) 0.002(6)
C16B 0.024(8) 0.040(9) 0.032(8) -0.018(7) 0.013(7) -0.011(6)
C17B 0.042(9) 0.040(9) 0.031(8) -0.008(7) 0.015(7) -0.006(7)
C18B 0.025(8) 0.056(9) 0.031(8) 0.006(7) -0.003(6) 0.008(7)
C19B 0.020(7) 0.034(8) 0.035(8) 0.006(7) 0.015(7) -0.008(6)
C20B 0.042(9) 0.052(10) 0.040(8) 0.008(7) 0.009(7) 0.016(7)
C21B 0.005(7) 0.069(10) 0.037(9) 0.008(8) -0.004(6) 0.006(7)
C22B 0.027(8) 0.025(8) 0.024(7) 0.003(6) 0.005(6) 0.002(6)
C23B 0.030(8) 0.024(8) 0.041(9) -0.002(7) 0.001(7) 0.014(6)
C24B 0.032(8) 0.017(7) 0.038(8) 0.006(6) 0.003(7) 0.000(6)
C25B 0.022(8) 0.026(8) 0.049(9) -0.002(7) 0.007(7) -0.004(6)
C26B 0.030(8) 0.023(8) 0.033(8) 0.001(6) -0.009(7) 0.005(6)
C27B 0.024(7) 0.011(7) 0.035(8) 0.001(6) 0.005(6) -0.001(6)
C28B 0.021(7) 0.015(7) 0.025(7) 0.006(6) 0.006(6) 0.006(5)
C29B 0.037(8) 0.027(8) 0.021(7) 0.010(6) 0.014(7) 0.005(6)
C30B 0.016(7) 0.024(7) 0.032(8) 0.001(6) -0.002(6) -0.016(6)
C31B 0.032(8) 0.050(9) 0.028(8) -0.007(7) 0.006(7) -0.018(7)
C32B 0.031(8) 0.024(8) 0.019(7) -0.003(6) 0.005(6) 0.005(6)
C33B 0.018(7) 0.023(7) 0.024(7) -0.005(6) 0.011(6) 0.004(6)
C34B 0.010(7) 0.026(8) 0.035(8) 0.013(6) -0.004(6) -0.009(6)
C35B 0.008(6) 0.013(7) 0.023(7) -0.003(6) 0.005(5) -0.009(5)
C36B 0.014(6) 0.017(7) 0.031(7) -0.008(6) -0.010(6) -0.008(6)
C37B 0.010(6) 0.035(8) 0.019(7) -0.016(6) 0.014(6) -0.003(6)
C38B 0.011(7) 0.032(8) 0.035(8) -0.008(7) 0.004(6) 0.005(6)
C39B 0.008(7) 0.032(8) 0.031(8) -0.005(6) -0.009(6) 0.000(6)
C40B 0.018(7) 0.034(8) 0.015(7) -0.006(6) 0.003(6) 0.004(6)
C41B 0.023(7) 0.031(8) 0.034(8) 0.017(6) 0.010(6) 0.010(6)
C42B 0.040(9) 0.028(8) 0.056(10) 0.011(7) 0.020(8) 0.003(7)
C43B 0.031(8) 0.031(8) 0.027(8) 0.000(6) 0.003(7) 0.000(6)
C44B 0.030(8) 0.022(8) 0.021(7) 0.003(6) 0.017(6) -0.001(6)
C45B 0.037(8) 0.027(8) 0.021(7) 0.006(6) -0.005(6) 0.002(6)
C46B 0.015(7) 0.043(9) 0.046(9) -0.007(7) 0.009(7) 0.003(6)
C47B 0.027(8) 0.015(7) 0.037(8) -0.001(6) 0.003(7) 0.002(6)
C48B 0.031(9) 0.065(10) 0.008(7) 0.004(7) 0.007(6) -0.001(7)
C49B 0.039(9) 0.058(10) 0.012(7) -0.004(7) 0.013(7) 0.015(7)
C50B 0.039(9) 0.035(9) 0.038(8) -0.009(7) 0.034(7) 0.001(7)
C51B 0.019(8) 0.039(9) 0.043(9) 0.003(7) 0.001(7) 0.010(6)
C52B 0.032(8) 0.029(8) 0.026(8) 0.000(6) 0.009(7) 0.003(6)
C1S 0.03(4) 0.22(6) 0.54(6) 0.32(5) 0.14(4) 0.03(4)
C2S 0.13(3) 0.17(6) 0.13(5) 0.12(5) -0.03(3) -0.08(3)
C3S 0.12(4) 0.19(4) 0.31(5) 0.18(4) -0.01(4) -0.05(4)
C4S 0.14(4) 0.36(6) 0.57(7) 0.38(6) -0.03(4) -0.08(3)
C5S 0.15(4) 0.42(7) 0.26(7) 0.27(5) 0.08(4) -0.02(4)
C6S 0.00(4) 0.35(5) 0.55(5) 0.35(4) 0.06(4) -0.03(4)
C7S 0.15(3) 0.39(5) 0.47(5) 0.30(4) 0.10(3) -0.02(3)
C8S 0.145(8) 0.046(6) 0.049(6) 0.020(5) 0.005(6) 0.027(6)
C9S 0.141(8) 0.044(6) 0.051(6) 0.022(5) 0.002(6) 0.018(6)
C10S 0.136(8) 0.046(6) 0.055(6) 0.020(5) 0.004(6) 0.014(6)
C11S 0.135(8) 0.042(6) 0.054(6) 0.015(5) 0.014(6) 0.017(6)
C12S 0.136(8) 0.040(6) 0.055(6) 0.018(5) 0.015(6) 0.018(6)
C13S 0.139(8) 0.043(6) 0.054(6) 0.017(5) 0.010(6) 0.019(6)
C14S 0.173(11) 0.068(9) 0.043(8) 0.018(7) 0.009(8) 0.052(9)
C15S 0.379(18) 0.061(7) 0.087(9) 0.021(6) 0.094(13) 0.031(11)
C16S 0.380(18) 0.058(7) 0.086(9) 0.012(6) 0.102(13) 0.038(11)
C17S 0.383(18) 0.065(8) 0.094(9) 0.011(6) 0.101(13) 0.044(11)
C18S 0.382(18) 0.063(8) 0.089(9) 0.007(6) 0.103(13) 0.041(11)
C19S 0.379(18) 0.058(7) 0.087(9) 0.009(6) 0.100(13) 0.038(11)
C20S 0.377(18) 0.051(7) 0.082(9) 0.012(6) 0.099(13) 0.035(11)
C21S 0.39(2) 0.084(10) 0.108(12) 0.047(9) 0.065(16) 0.018(14)

loop_
_atom_type_symbol
_atom_type_description
_atom_type_scat_dispersion_real
_atom_type_scat_dispersion_imag
_atom_type_scat_source
C C 0.0033 0.0016 'International Tables Vol C Tables 4.2.6.8 and 6.1.1.4'
H H 0.0000 0.0000 'International Tables Vol C Tables 4.2.6.8 and 6.1.1.4'
N N 0.0061 0.0033 'International Tables Vol C Tables 4.2.6.8 and 6.1.1.4'
O O 0.0106 0.0060 'International Tables Vol C Tables 4.2.6.8 and 6.1.1.4'
Cl Cl 0.1484 0.1585 'International Tables Vol C Tables 4.2.6.8 and 6.1.1.4'
Cr Cr 0.3209 0.6236 'International Tables Vol C Tables 4.2.6.8 and 6.1.1.4'

loop_
_geom_angle_atom_site_label_1
_geom_angle_atom_site_label_2
_geom_angle_atom_site_label_3
_geom_angle
O1A Cr1A O2A 87.9(3)
O1A Cr1A N3A 88.9(3)
O2A Cr1A N3A 87.3(3)
O1A Cr1A N1A 178.9(3)
O2A Cr1A N1A 91.3(3)
N3A Cr1A N1A 90.4(3)
O1A Cr1A N2A 91.1(3)
O2A Cr1A N2A 90.9(3)
N3A Cr1A N2A 178.2(3)
N1A Cr1A N2A 89.7(3)
O1A Cr1A Cl1A 94.5(2)
O2A Cr1A Cl1A 177.6(2)
N3A Cr1A Cl1A 92.9(3)
N1A Cr1A Cl1A 86.3(2)
N2A Cr1A Cl1A 88.9(2)
O1B Cr1B O2B 88.3(3)
O1B Cr1B N3B 89.6(3)
O2B Cr1B N3B 89.1(3)
O1B Cr1B N2B 90.4(3)
O2B Cr1B N2B 89.8(3)
N3B Cr1B N2B 178.9(3)
O1B Cr1B N1B 179.6(4)
O2B Cr1B N1B 91.5(3)
N3B Cr1B N1B 90.0(3)
N2B Cr1B N1B 89.9(4)
O1B Cr1B Cl1B 94.6(2)
O2B Cr1B Cl1B 177.0(2)
N3B Cr1B Cl1B 91.7(2)
N2B Cr1B Cl1B 89.4(2)
N1B Cr1B Cl1B 85.6(3)
C1A N1A Cr1A 169.9(10)
C3A N2A C10A 115.1(9)
C3A N2A Cr1A 122.7(8)
C10A N2A Cr1A 121.7(7)
C28A N3A C35A 112.4(9)
C28A N3A Cr1A 123.5(8)
C35A N3A Cr1A 124.0(6)
C1B N1B Cr1B 168.4(10)
C3B N2B C10B 113.8(9)
C3B N2B Cr1B 122.1(8)
C10B N2B Cr1B 124.0(7)
C28B N3B C35B 112.3(8)
C28B N3B Cr1B 120.3(7)
C35B N3B Cr1B 127.4(7)
C9A O1A Cr1A 131.8(7)
C34A O2A Cr1A 125.8(7)
C9B O1B Cr1B 130.6(6)
C34B O2B Cr1B 128.7(7)
N1A C1A C2A 178.5(15)
N2A C3A C4A 127.2(11)
C9A C4A C5A 120.5(11)
C9A C4A C3A 124.6(11)
C5A C4A C3A 114.8(11)
C6A C5A C4A 119.8(11)
C7A C6A C5A 117.9(11)
C6A C7A C8A 125.4(11)
C7A C8A C9A 117.5(11)
C7A C8A C22A 118.4(10)
C9A C8A C22A 124.0(11)
O1A C9A C8A 118.7(10)
O1A C9A C4A 122.4(10)
C8A C9A C4A 118.8(11)
C11A C10A C15A 122.3(10)
C11A C10A N2A 118.9(10)
C15A C10A N2A 118.7(10)
C10A C11A C12A 118.6(10)
C10A C11A C19A 122.6(11)
C12A C11A C19A 118.5(10)
C13A C12A C11A 118.8(11)
C12A C13A C14A 122.9(12)
C15A C14A C13A 119.2(11)
C14A C15A C10A 117.9(11)
C14A C15A C16A 119.2(10)
C10A C15A C16A 122.3(10)
C17A C16A C15A 111.9(10)
C17A C16A C18A 109.8(9)
C15A C16A C18A 109.6(10)
C11A C19A C20A 113.5(9)
C11A C19A C21A 109.6(9)
C20A C19A C21A 109.3(9)
C27A C22A C23A 117.5(10)
C27A C22A C8A 122.6(10)
C23A C22A C8A 119.7(11)
C24A C23A C22A 120.5(11)
C25A C24A C23A 119.4(10)
C24A C25A C26A 122.3(10)
C25A C26A C27A 117.3(11)
C22A C27A C26A 123.0(11)
N3A C28A C29A 124.8(10)
C30A C29A C28A 116.1(10)
C30A C29A C34A 119.8(11)
C28A C29A C34A 124.1(10)
C31A C30A C29A 120.4(11)
C32A C31A C30A 121.2(11)
C31A C32A C33A 120.7(11)
C34A C33A C32A 119.9(10)
C34A C33A C47A 120.9(10)
C32A C33A C47A 119.2(11)
O2A C34A C33A 121.3(10)
O2A C34A C29A 120.6(11)
C33A C34A C29A 117.8(11)
C40A C35A C36A 121.4(11)
C40A C35A N3A 119.0(10)
C36A C35A N3A 119.5(10)
C37A C36A C35A 120.5(12)
C37A C36A C44A 119.4(11)
C35A C36A C44A 120.1(11)
C36A C37A C38A 117.9(11)
C39A C38A C37A 121.8(12)
C38A C39A C40A 119.6(11)
C35A C40A C39A 118.8(11)
C35A C40A C41A 122.8(10)
C39A C40A C41A 118.0(10)
C42A C41A C40A 111.1(9)
C42A C41A C43A 107.8(9)
C40A C41A C43A 110.2(9)
C46A C44A C36A 110.0(9)
C46A C44A C45A 109.9(10)
C36A C44A C45A 112.1(10)
C52A C47A C48A 118.8(11)
C52A C47A C33A 121.7(10)
C48A C47A C33A 119.4(11)
C47A C48A C49A 119.1(11)
C50A C49A C48A 118.4(11)
C51A C50A C49A 121.9(12)
C50A C51A C52A 120.2(12)
C51A C52A C47A 121.4(11)
N1B C1B C2B 176.4(13)
N2B C3B C4B 126.9(11)
C9B C4B C5B 120.0(11)
C9B C4B C3B 125.3(11)
C5B C4B C3B 114.7(10)
C6B C5B C4B 120.8(11)
C5B C6B C7B 119.1(11)
C6B C7B C8B 123.5(11)
C9B C8B C7B 116.6(10)
C9B C8B C22B 124.1(10)
C7B C8B C22B 119.4(10)
O1B C9B C4B 121.6(10)
O1B C9B C8B 118.4(10)
C4B C9B C8B 120.0(10)
C11B C10B C15B 122.8(10)
C11B C10B N2B 118.1(10)
C15B C10B N2B 119.1(9)
C10B C11B C12B 117.4(11)
C10B C11B C19B 123.7(10)
C12B C11B C19B 118.8(10)
C13B C12B C11B 119.4(11)
C14B C13B C12B 120.7(11)
C15B C14B C13B 121.2(12)
C14B C15B C10B 118.2(10)
C14B C15B C16B 119.2(11)
C10B C15B C16B 122.3(10)
C15B C16B C17B 114.2(10)
C15B C16B C18B 110.5(8)
C17B C16B C18B 109.1(10)
C21B C19B C11B 114.5(10)
C21B C19B C20B 107.1(9)
C11B C19B C20B 109.9(9)
C23B C22B C27B 118.3(11)
C23B C22B C8B 122.3(11)
C27B C22B C8B 119.3(10)
C22B C23B C24B 122.3(12)
C25B C24B C23B 117.5(11)
C26B C25B C24B 121.2(11)
C25B C26B C27B 121.3(12)
C26B C27B C22B 119.2(11)
N3B C28B C29B 129.8(11)
C28B C29B C30B 116.7(11)
C28B C29B C34B 122.8(11)
C30B C29B C34B 120.4(10)
C31B C30B C29B 120.9(11)
C30B C31B C32B 118.2(11)
C33B C32B C31B 123.6(11)
C32B C33B C34B 119.5(10)
C32B C33B C47B 119.9(10)
C34B C33B C47B 120.5(10)
O2B C34B C33B 121.8(10)
O2B C34B C29B 120.5(11)
C33B C34B C29B 117.3(10)
C40B C35B N3B 121.3(9)
C40B C35B C36B 118.3(10)
N3B C35B C36B 120.3(10)
C37B C36B C35B 120.7(10)
C37B C36B C44B 120.3(10)
C35B C36B C44B 119.0(9)
C38B C37B C36B 120.0(11)
C37B C38B C39B 121.9(10)
C38B C39B C40B 118.8(10)
C35B C40B C39B 120.2(10)
C35B C40B C41B 121.9(10)
C39B C40B C41B 117.7(10)
C40B C41B C43B 111.2(9)
C40B C41B C42B 112.1(10)
C43B C41B C42B 107.9(9)
C46B C44B C45B 110.7(9)
C46B C44B C36B 108.9(9)
C45B C44B C36B 112.4(9)
C52B C47B C48B 118.1(11)
C52B C47B C33B 122.4(10)
C48B C47B C33B 119.2(11)
C49B C48B C47B 120.1(11)
C48B C49B C50B 121.6(11)
C49B C50B C51B 120.6(11)
C52B C51B C50B 115.9(11)
C51B C52B C47B 123.7(11)
C6S C1S C7S 160(3)
C6S C1S C2S 95.0(12)
C7S C1S C2S 100.1(16)
C3S C2S C1S 124.4(15)
C4S C3S C2S 114.3(18)
C3S C4S C5S 120.2(14)
C6S C5S C4S 127.6(18)
C1S C6S C5S 138.0(16)
C13S C8S C9S 121.6(15)
C13S C8S C14S 118.3(14)
C9S C8S C14S 119.5(13)
C8S C9S C10S 117.6(15)
C11S C10S C9S 119.3(16)
C12S C11S C10S 119.5(16)
C13S C12S C11S 122.0(16)
C8S C13S C12S 119.4(16)
C20S C15S C21S 124.7(15)
C20S C15S C16S 119.0(10)
C21S C15S C16S 116.2(15)
C17S C16S C15S 116.4(12)
C18S C17S C16S 127.6(13)
C17S C18S C19S 115.5(11)
C20S C19S C18S 118.8(11)
C19S C20S C15S 122.5(12)

loop_
_geom_bond_atom_site_label_1
_geom_bond_atom_site_label_2
_geom_bond_distance
Cr1A O1A 1.916(7)
Cr1A O2A 1.948(6)
Cr1A N3A 2.082(8)
Cr1A N1A 2.113(10)
Cr1A N2A 2.115(9)
Cr1A Cl1A 2.314(3)
Cr1B O1B 1.902(7)
Cr1B O2B 1.940(7)
Cr1B N3B 2.085(8)
Cr1B N2B 2.096(8)
Cr1B N1B 2.113(9)
Cr1B Cl1B 2.316(3)
N1A C1A 1.116(13)
N2A C3A 1.286(12)
N2A C10A 1.480(12)
N3A C28A 1.316(11)
N3A C35A 1.455(12)
N1B C1B 1.108(12)
N2B C3B 1.303(12)
N2B C10B 1.477(12)
N3B C28B 1.323(12)
N3B C35B 1.410(11)
O1A C9A 1.330(12)
O2A C34A 1.312(12)
O1B C9B 1.341(11)
O2B C34B 1.315(12)
C1A C2A 1.471(15)
C3A C4A 1.471(14)
C4A C9A 1.417(14)
C4A C5A 1.417(14)
C5A C6A 1.408(14)
C6A C7A 1.341(13)
C7A C8A 1.406(14)
C8A C9A 1.410(14)
C8A C22A 1.473(14)
C10A C11A 1.388(13)
C10A C15A 1.427(13)
C11A C12A 1.407(14)
C11A C19A 1.527(13)
C12A C13A 1.371(13)
C13A C14A 1.407(15)
C14A C15A 1.376(14)
C15A C16A 1.541(14)
C16A C17A 1.540(14)
C16A C18A 1.560(14)
C19A C20A 1.553(13)
C19A C21A 1.566(14)
C22A C27A 1.371(14)
C22A C23A 1.431(13)
C23A C24A 1.381(13)
C24A C25A 1.372(13)
C25A C26A 1.394(13)
C26A C27A 1.396(13)
C28A C29A 1.432(14)
C29A C30A 1.403(12)
C29A C34A 1.442(13)
C30A C31A 1.391(14)
C31A C32A 1.349(14)
C32A C33A 1.427(13)
C33A C34A 1.416(15)
C33A C47A 1.482(14)
C35A C40A 1.394(14)
C35A C36A 1.435(14)
C36A C37A 1.390(14)
C36A C44A 1.526(15)
C37A C38A 1.436(14)
C38A C39A 1.408(14)
C39A C40A 1.421(14)
C40A C41A 1.535(14)
C41A C42A 1.497(13)
C41A C43A 1.548(12)
C44A C46A 1.524(13)
C44A C45A 1.535(13)
C47A C52A 1.385(14)
C47A C48A 1.403(12)
C48A C49A 1.417(14)
C49A C50A 1.376(14)
C50A C51A 1.350(13)
C51A C52A 1.354(14)
C1B C2B 1.496(14)
C3B C4B 1.444(14)
C4B C9B 1.396(13)
C4B C5B 1.428(13)
C5B C6B 1.355(14)
C6B C7B 1.373(13)
C7B C8B 1.428(14)
C8B C9B 1.417(14)
C8B C22B 1.464(14)
C10B C11B 1.381(14)
C10B C15B 1.419(14)
C11B C12B 1.419(14)
C11B C19B 1.530(14)
C12B C13B 1.408(14)
C13B C14B 1.380(14)
C14B C15B 1.360(14)
C15B C16B 1.515(14)
C16B C17B 1.532(13)
C16B C18B 1.528(13)
C19B C21B 1.521(14)
C19B C20B 1.546(12)
C22B C23B 1.383(13)
C22B C27B 1.408(14)
C23B C24B 1.385(13)
C24B C25B 1.386(14)
C25B C26B 1.366(13)
C26B C27B 1.369(13)
C28B C29B 1.410(13)
C29B C30B 1.421(14)
C29B C34B 1.440(13)
C30B C31B 1.387(13)
C31B C32B 1.391(13)
C32B C33B 1.390(14)
C33B C34B 1.428(14)
C33B C47B 1.474(13)
C35B C40B 1.403(13)
C35B C36B 1.422(13)
C36B C37B 1.388(12)
C36B C44B 1.564(14)
C37B C38B 1.362(13)
C38B C39B 1.388(13)
C39B C40B 1.422(12)
C40B C41B 1.523(13)
C41B C43B 1.550(14)
C41B C42B 1.585(14)
C44B C46B 1.514(13)
C44B C45B 1.541(13)
C47B C52B 1.404(14)
C47B C48B 1.415(13)
C48B C49B 1.358(13)
C49B C50B 1.385(15)
C50B C51B 1.451(14)
C51B C52B 1.377(13)
C1S C6S 1.254(16)
C1S C7S 1.304(16)
C1S C2S 1.852(15)
C2S C3S 1.36(2)
C3S C4S 1.319(18)
C4S C5S 1.314(19)
C5S C6S 1.222(17)
C8S C13S 1.369(15)
C8S C9S 1.409(14)
C8S C14S 1.466(13)
C9S C10S 1.466(13)
C10S C11S 1.393(14)
C11S C12S 1.391(14)
C12S C13S 1.393(13)
C15S C20S 1.380(15)
C15S C21S 1.381(15)
C15S C16S 1.432(16)
C16S C17S 1.363(16)
C17S C18S 1.333(15)
C18S C19S 1.475(15)
C19S C20S 1.366(16)
